data_2210420
loop_
_publ_author_name
'Qadeer, Ghulam'
'Rama, Nasim Hasan'
'Hussain, Muhammad Tahir'
'Wong, Wai-Yeung'

_publ_section_title
;
 3<i>H</i>-Furo[3,4-<i>c</i>]isochromene-1,5-dione
;
_journal_coeditor_code WW2041
_journal_issue 9
_journal_name_full 'Acta Crystallographica Section E'
_journal_page_first o4022
_journal_page_last o4023
_journal_paper_doi 10.1107/S1600536806032399
_journal_volume 62
_journal_year 2006
_chemical_formula_iupac 'C11 H6 O4'
_chemical_formula_moiety 'C11 H6 O4'
_chemical_formula_sum 'C11 H6 O4'
_chemical_formula_weight 202.16
_chemical_melting_point 131
_chemical_name_common 3H-furo[3,4-c]isochromene-1,5-dione
_chemical_name_systematic
;
3H-furo[3,4-c]isochromene-1,5-dione
;
_space_group_IT_number 2
_symmetry_cell_setting triclinic
_symmetry_space_group_name_Hall '-P 1'
_symmetry_space_group_name_H-M 'P -1'
_atom_sites_solution_hydrogens geom
_atom_sites_solution_primary direct
_atom_sites_solution_secondary difmap
_cell_angle_alpha 67.089(3)
_cell_angle_beta 83.871(3)
_cell_angle_gamma 62.738(3)
_cell_formula_units_Z 2
_cell_length_a 7.9892(13)
_cell_length_b 8.0899(13)
_cell_length_c 8.2075(13)
_cell_measurement_reflns_used 1966
_cell_measurement_temperature 293(2)
_cell_measurement_theta_max 27.99
_cell_measurement_theta_min 2.70
_cell_volume 432.68(12)
_computing_cell_refinement 'SAINT (Bruker, 1999 or 2000)'
_computing_data_collection 'SMART (Bruker, 1999 or 2000)'
_computing_data_reduction SAINT
_computing_molecular_graphics 'SHELXTL (Sheldrick, 1997b)'
_computing_publication_material
;
SHELXTL, PARST (Nardelli, 1995) and PLATON (Spek, 2003)
;
_computing_structure_refinement 'SHELXL97 (Sheldrick, 1997a)'
_computing_structure_solution 'SHELXS97 (Sheldrick, 1997a)'
_diffrn_ambient_temperature 293(2)
_diffrn_measured_fraction_theta_full 0.981
_diffrn_measured_fraction_theta_max 0.981
_diffrn_measurement_device_type 'Bruker SMART CCD'
_diffrn_measurement_method '\w and \f'
_diffrn_radiation_monochromator graphite
_diffrn_radiation_source 'fine-focus sealed tube'
_diffrn_radiation_type MoK\a
_diffrn_radiation_wavelength 0.71073
_diffrn_reflns_av_R_equivalents 0.0152
_diffrn_reflns_av_sigmaI/netI 0.0224
_diffrn_reflns_limit_h_max 9
_diffrn_reflns_limit_h_min -5
_diffrn_reflns_limit_k_max 9
_diffrn_reflns_limit_k_min -9
_diffrn_reflns_limit_l_max 9
_diffrn_reflns_limit_l_min -8
_diffrn_reflns_number 1966
_diffrn_reflns_theta_full 27.99
_diffrn_reflns_theta_max 24.99
_diffrn_reflns_theta_min 2.70
_diffrn_standards_decay_% 0
_diffrn_standards_interval_count 0
_diffrn_standards_interval_time 0
_diffrn_standards_number 0
_exptl_absorpt_coefficient_mu 0.120
_exptl_absorpt_correction_T_max 1.0000
_exptl_absorpt_correction_T_min 0.8501
_exptl_absorpt_correction_type multi-scan
_exptl_absorpt_process_details '(SADABS; Sheldrick, 1996)'
_exptl_crystal_colour 'pale yellow'
_exptl_crystal_density_diffrn 1.552
_exptl_crystal_density_method 'not measured'
_exptl_crystal_description block
_exptl_crystal_F_000 208
_exptl_crystal_size_max 0.32
_exptl_crystal_size_mid 0.24
_exptl_crystal_size_min 0.20
_refine_diff_density_max 0.132
_refine_diff_density_min -0.128
_refine_ls_extinction_coef 0.010(5)
_refine_ls_extinction_expression Fc^*^=kFc[1+0.001xFc^2^\l^3^/sin(2\q)]^-1/4^
_refine_ls_extinction_method SHELXL97
_refine_ls_goodness_of_fit_ref 1.028
_refine_ls_hydrogen_treatment constr
_refine_ls_matrix_type full
_refine_ls_number_parameters 137
_refine_ls_number_reflns 1396
_refine_ls_number_restraints 0
_refine_ls_restrained_S_all 1.028
_refine_ls_R_factor_all 0.0452
_refine_ls_R_factor_gt 0.0335
_refine_ls_shift/su_max 0.000
_refine_ls_shift/su_mean 0.000
_refine_ls_structure_factor_coef Fsqd
_refine_ls_weighting_details 'calc w=1/[\s^2^(Fo^2^)+(0.0511P)^2^+0.0519P] where P=(Fo^2^+2Fc^2^)/3'
_refine_ls_weighting_scheme calc
_refine_ls_wR_factor_gt 0.0888
_refine_ls_wR_factor_ref 0.0962
_reflns_number_gt 1105
_reflns_number_total 1396
_reflns_threshold_expression I>2\s(I)
_cod_data_source_file ww2041.cif
_cod_data_source_block I
_cod_database_code 2210420
_cod_database_fobs_code 2210420

loop_
_symmetry_equiv_pos_as_xyz
'x, y, z'
'-x, -y, -z'

loop_
_atom_site_type_symbol
_atom_site_label
_atom_site_fract_x
_atom_site_fract_y
_atom_site_fract_z
_atom_site_U_iso_or_equiv
_atom_site_adp_type
_atom_site_calc_flag
_atom_site_refinement_flags
_atom_site_occupancy
C C1 -0.0669(2) 0.5585(3) 0.1830(2) 0.0475(4) Uani d . 1
H H1A 0.0041 0.6173 0.1091 0.057 Uiso calc R 1
C C2 -0.2553(3) 0.6331(3) 0.1358(2) 0.0523(4) Uani d . 1
H H2A -0.3115 0.7425 0.0295 0.063 Uiso calc R 1
C C3 -0.3619(2) 0.5468(3) 0.2451(2) 0.0500(4) Uani d . 1
H H3A -0.4893 0.5993 0.2116 0.060 Uiso calc R 1
C C4 -0.2822(2) 0.3843(3) 0.4029(2) 0.0441(4) Uani d . 1
H H4A -0.3549 0.3268 0.4751 0.053 Uiso calc R 1
C C5 -0.0901(2) 0.3059(2) 0.4539(2) 0.0381(4) Uani d . 1
C C6 0.0168(2) 0.3949(2) 0.3418(2) 0.0413(4) Uani d . 1
C C7 0.2199(2) 0.3161(3) 0.3874(2) 0.0485(4) Uani d . 1
C C8 0.1921(2) 0.0762(3) 0.6536(2) 0.0450(4) Uani d . 1
C C9 0.0101(2) 0.1379(2) 0.6160(2) 0.0410(4) Uani d . 1
C C10 -0.0490(3) 0.0089(3) 0.7637(2) 0.0474(4) Uani d . 1
C C11 0.2657(3) -0.0938(3) 0.8286(3) 0.0565(5) Uani d . 1
H H11A 0.3693 -0.2122 0.8168 0.068 Uiso calc R 1
H H11B 0.3078 -0.0576 0.9103 0.068 Uiso calc R 1
O O1 0.32400(19) 0.3771(2) 0.2990(2) 0.0691(4) Uani d . 1
O O2 0.30184(15) 0.15428(19) 0.55065(16) 0.0529(3) Uani d . 1
O O3 -0.20040(18) 0.0079(2) 0.78669(17) 0.0627(4) Uani d . 1
O O4 0.10321(17) -0.12689(18) 0.88611(15) 0.0589(4) Uani d . 1

loop_
_atom_site_aniso_label
_atom_site_aniso_U_11
_atom_site_aniso_U_22
_atom_site_aniso_U_33
_atom_site_aniso_U_12
_atom_site_aniso_U_13
_atom_site_aniso_U_23
C1 0.0603(10) 0.0516(10) 0.0432(9) -0.0369(8) 0.0171(7) -0.0197(8)
C2 0.0621(11) 0.0491(10) 0.0450(9) -0.0290(9) 0.0041(8) -0.0127(8)
C3 0.0446(9) 0.0522(10) 0.0522(10) -0.0228(8) 0.0027(7) -0.0179(8)
C4 0.0436(9) 0.0485(9) 0.0479(9) -0.0274(7) 0.0129(7) -0.0201(8)
C5 0.0451(9) 0.0391(8) 0.0380(8) -0.0232(7) 0.0111(6) -0.0195(7)
C6 0.0471(9) 0.0482(9) 0.0450(9) -0.0302(7) 0.0158(7) -0.0263(8)
C7 0.0504(9) 0.0591(10) 0.0531(10) -0.0349(8) 0.0163(8) -0.0289(9)
C8 0.0455(9) 0.0486(9) 0.0477(9) -0.0228(7) 0.0095(7) -0.0248(8)
C9 0.0452(9) 0.0422(9) 0.0424(9) -0.0235(7) 0.0125(7) -0.0206(7)
C10 0.0584(10) 0.0404(9) 0.0421(9) -0.0226(8) 0.0123(8) -0.0164(7)
C11 0.0546(10) 0.0530(10) 0.0537(10) -0.0176(8) -0.0004(8) -0.0198(8)
O1 0.0581(8) 0.0907(11) 0.0776(9) -0.0539(8) 0.0258(7) -0.0314(8)
O2 0.0422(6) 0.0641(8) 0.0582(7) -0.0280(6) 0.0077(5) -0.0253(6)
O3 0.0628(8) 0.0639(8) 0.0607(8) -0.0396(7) 0.0217(6) -0.0142(6)
O4 0.0642(8) 0.0511(8) 0.0483(7) -0.0240(6) 0.0077(6) -0.0101(6)

loop_
_atom_type_symbol
_atom_type_description
_atom_type_scat_dispersion_real
_atom_type_scat_dispersion_imag
_atom_type_scat_source
C C 0.0033 0.0016 'International Tables Vol C Tables 4.2.6.8 and 6.1.1.4'
H H 0.0000 0.0000 'International Tables Vol C Tables 4.2.6.8 and 6.1.1.4'
O O 0.0106 0.0060 'International Tables Vol C Tables 4.2.6.8 and 6.1.1.4'

loop_
_geom_angle_atom_site_label_1
_geom_angle_atom_site_label_2
_geom_angle_atom_site_label_3
_geom_angle
C2 C1 C6 119.60(15)
C2 C1 H1A 120.2
C6 C1 H1A 120.2
C1 C2 C3 120.55(16)
C1 C2 H2A 119.7
C3 C2 H2A 119.7
C4 C3 C2 120.93(16)
C4 C3 H3A 119.5
C2 C3 H3A 119.5
C3 C4 C5 119.49(15)
C3 C4 H4A 120.3
C5 C4 H4A 120.3
C4 C5 C6 119.07(15)
C4 C5 C9 125.06(14)
C6 C5 C9 115.88(14)
C1 C6 C5 120.36(15)
C1 C6 C7 118.36(15)
C5 C6 C7 121.28(16)
O1 C7 O2 115.72(15)
O1 C7 C6 126.40(18)
O2 C7 C6 117.88(14)
C9 C8 O2 126.12(16)
C9 C8 C11 111.79(15)
O2 C8 C11 122.09(15)
C8 C9 C5 120.58(15)
C8 C9 C10 106.99(15)
C5 C9 C10 132.42(14)
O3 C10 O4 121.26(16)
O3 C10 C9 130.45(17)
O4 C10 C9 108.29(14)
O4 C11 C8 102.36(14)
O4 C11 H11A 111.3
C8 C11 H11A 111.3
O4 C11 H11B 111.3
C8 C11 H11B 111.3
H11A C11 H11B 109.2
C8 O2 C7 118.22(13)
C10 O4 C11 110.55(13)

loop_
_geom_bond_atom_site_label_1
_geom_bond_atom_site_label_2
_geom_bond_distance
C1 C2 1.375(3)
C1 C6 1.389(2)
C1 H1A 0.9300
C2 C3 1.382(2)
C2 H2A 0.9300
C3 C4 1.376(2)
C3 H3A 0.9300
C4 C5 1.404(2)
C4 H4A 0.9300
C5 C6 1.405(2)
C5 C9 1.443(2)
C6 C7 1.476(2)
C7 O1 1.196(2)
C7 O2 1.405(2)
C8 C9 1.330(2)
C8 O2 1.348(2)
C8 C11 1.484(3)
C9 C10 1.458(2)
C10 O3 1.207(2)
C10 O4 1.369(2)
C11 O4 1.438(2)
C11 H11A 0.9700
C11 H11B 0.9700

loop_
_geom_torsion_atom_site_label_1
_geom_torsion_atom_site_label_2
_geom_torsion_atom_site_label_3
_geom_torsion_atom_site_label_4
_geom_torsion
C6 C1 C2 C3 0.1(3)
C1 C2 C3 C4 -0.3(3)
C2 C3 C4 C5 0.4(2)
C3 C4 C5 C6 -0.3(2)
C3 C4 C5 C9 179.36(15)
C2 C1 C6 C5 -0.1(2)
C2 C1 C6 C7 179.00(14)
C4 C5 C6 C1 0.2(2)
C9 C5 C6 C1 -179.52(14)
C4 C5 C6 C7 -178.86(14)
C9 C5 C6 C7 1.4(2)
C1 C6 C7 O1 -1.4(3)
C5 C6 C7 O1 177.69(16)
C1 C6 C7 O2 178.18(13)
C5 C6 C7 O2 -2.7(2)
O2 C8 C9 C5 -1.3(2)
C11 C8 C9 C5 178.26(14)
O2 C8 C9 C10 179.34(15)
C11 C8 C9 C10 -1.10(19)
C4 C5 C9 C8 -179.15(15)
C6 C5 C9 C8 0.6(2)
C4 C5 C9 C10 0.0(3)
C6 C5 C9 C10 179.72(15)
C8 C9 C10 O3 -179.29(18)
C5 C9 C10 O3 1.5(3)
C8 C9 C10 O4 0.20(17)
C5 C9 C10 O4 -179.05(15)
C9 C8 C11 O4 1.52(19)
O2 C8 C11 O4 -178.89(13)
C9 C8 O2 C7 -0.1(2)
C11 C8 O2 C7 -179.61(15)
O1 C7 O2 C8 -178.34(14)
C6 C7 O2 C8 2.0(2)
O3 C10 O4 C11 -179.66(16)
C9 C10 O4 C11 0.79(17)
C8 C11 O4 C10 -1.35(17)

loop_
_cod_related_entry_id
_cod_related_entry_database
_cod_related_entry_code
1 ChemSpider 21127392
